data_7125991
loop_
_publ_author_name
'Inoue, Satoshi'
'Yan, Yin-Nan'
'Yamanishi, Katsunori'
'Kataoka, Yusuke'
'Kawamoto, Tatsuya'

_publ_section_title
;
 Photocatalytic and electrocatalytic hydrogen production using nickel
 complexes supported by hemilabile and non-innocent ligands.
;
_journal_issue 19
_journal_name_full 'Chemical communications (Cambridge, England)'
_journal_page_first 2829
_journal_page_last 2832
_journal_paper_doi 10.1039/c9cc09568c
_journal_volume 56
_journal_year 2020
_chemical_absolute_configuration 'CHOOSE rm ad rmad syn or unk'
_chemical_formula_moiety 'C30 H28 Cl2 N6 Ni O8 S2'
_chemical_formula_sum 'C30 H28 Cl2 N6 Ni O8 S2'
_chemical_formula_weight 794.31
_space_group_crystal_system monoclinic
_space_group_IT_number 9
_space_group_name_Hall 'C -2yc'
_space_group_name_H-M_alt 'C 1 c 1'
_atom_sites_solution_hydrogens geom
_atom_sites_solution_primary direct
_atom_sites_solution_secondary difmap
_audit_update_record
;
2019-12-07 deposited with the CCDC.	2020-02-10 downloaded from the CCDC.
;
_cell_angle_alpha 90.0000
_cell_angle_beta 115.404(5)
_cell_angle_gamma 90.0000
_cell_formula_units_Z 4
_cell_length_a 21.948(2)
_cell_length_b 8.33062(19)
_cell_length_c 20.7006(8)
_cell_measurement_reflns_used 10689
_cell_measurement_temperature 296
_cell_measurement_theta_max 31.25
_cell_measurement_theta_min 2.67
_cell_volume 3418.9(4)
_computing_cell_refinement 'CrysAlisPro 1.171.38.43 (Rigaku OD, 2015)'
_computing_data_collection 'CrysAlisPro 1.171.38.43 (Rigaku OD, 2015)'
_computing_data_reduction 'CrysAlisPro 1.171.38.43 (Rigaku OD, 2015)'
_computing_molecular_graphics 'CrystalStructure 4.2.2'
_computing_publication_material 'CrystalStructure 4.2.2 (Rigaku, 2016)'
_computing_structure_refinement 'SHELXL97 (Sheldrick, 2008)'
_computing_structure_solution 'Il Milione (Burla, et al., 2007)'
_diffrn_ambient_temperature 296
_diffrn_detector_area_resol_mean 28.626
_diffrn_measured_fraction_theta_full 0.981
_diffrn_measured_fraction_theta_max 0.981
_diffrn_measurement_device_type 'Rigaku Saturn724'
_diffrn_measurement_method \w
_diffrn_radiation_type 'Mo K\a'
_diffrn_radiation_wavelength 0.71075
_diffrn_reflns_av_R_equivalents 0.0306
_diffrn_reflns_Laue_measured_fraction_full 0.000
_diffrn_reflns_Laue_measured_fraction_max 0.000
_diffrn_reflns_limit_h_max 26
_diffrn_reflns_limit_h_min -25
_diffrn_reflns_limit_k_max 10
_diffrn_reflns_limit_k_min -10
_diffrn_reflns_limit_l_max 24
_diffrn_reflns_limit_l_min -24
_diffrn_reflns_number 10487
_diffrn_reflns_point_group_measured_fraction_full 0.000
_diffrn_reflns_point_group_measured_fraction_max 0.000
_diffrn_reflns_theta_full 25.350
_diffrn_reflns_theta_max 25.350
_diffrn_reflns_theta_min 2.178
_diffrn_standards_number 0
_exptl_absorpt_coefficient_mu 0.904
_exptl_absorpt_correction_T_max 0.930
_exptl_absorpt_correction_T_min 0.789
_exptl_absorpt_correction_type multi-scan
_exptl_absorpt_process_details
;
CrysAlisPro 1.171.38.43 (Rigaku Oxford Diffraction, 2015)
Empirical absorption correction using spherical harmonics,
 implemented in SCALE3 ABSPACK scaling algorithm.
;
_exptl_crystal_colour orange
_exptl_crystal_density_diffrn 1.543
_exptl_crystal_density_method 'not measured'
_exptl_crystal_description block
_exptl_crystal_F_000 1632.00
_exptl_crystal_size_max 0.160
_exptl_crystal_size_mid 0.150
_exptl_crystal_size_min 0.080
_refine_diff_density_max 0.53
_refine_diff_density_min -0.35
_refine_ls_abs_structure_details 'Flack, H. D. (1983), Acta Cryst. A39, 876-881.  2435 Friedel Pairs'
_refine_ls_abs_structure_Flack -0.014(10)
_refine_ls_extinction_method none
_refine_ls_goodness_of_fit_ref 1.060
_refine_ls_hydrogen_treatment constr
_refine_ls_number_parameters 453
_refine_ls_number_reflns 5494
_refine_ls_number_restraints 29
_refine_ls_R_factor_all 0.0356
_refine_ls_R_factor_gt 0.0346
_refine_ls_shift/su_max 0.000
_refine_ls_structure_factor_coef Fsqd
_refine_ls_weighting_details 'w = 1/[\s^2^(Fo^2^)+(0.0703P)^2^+0.4539P] where P=(Fo^2^+2Fc^2^)/3'
_refine_ls_weighting_scheme calc
_refine_ls_wR_factor_gt 0.0932
_refine_ls_wR_factor_ref 0.0941
_reflns_number_gt 5345
_reflns_number_total 5494
_reflns_threshold_expression F^2^>2.0\s(F^2^)
_cod_data_source_file c9cc09568c2.cif
_cod_data_source_block xcalibur
_cod_depositor_comments 'Adding full bibliography for 7125991--7125997.cif.'
_cod_original_cell_volume 3419.0(4)
_cod_database_code 7125991

loop_
_space_group_symop_id
_space_group_symop_operation_xyz
1 +X,+Y,+Z
2 +X,-Y,1/2+Z
3 1/2+X,1/2+Y,+Z
4 1/2+X,1/2-Y,1/2+Z

loop_
_atom_site_label
_atom_site_type_symbol
_atom_site_fract_x
_atom_site_fract_y
_atom_site_fract_z
_atom_site_U_iso_or_equiv
_atom_site_adp_type
_atom_site_occupancy
_atom_site_symmetry_multiplicity
_atom_site_calc_flag
_atom_site_refinement_flags
_atom_site_disorder_assembly
_atom_site_disorder_group
Ni1 Ni 0.817387(15) 0.20808(4) 0.421085(16) 0.02177(11) Uani 1 1 d . . .
Cl1 Cl 0.63196(4) 0.38757(10) 0.16940(5) 0.0387(2) Uani 1 1 d . . .
Cl2 Cl 0.96368(5) 0.61454(10) 0.23200(5) 0.0380(2) Uani 1 1 d . . .
S1 S 0.81068(4) 0.46352(9) 0.36446(4) 0.02563(17) Uani 1 1 d . . .
S2 S 0.87755(4) 0.10638(9) 0.35602(4) 0.02793(18) Uani 1 1 d . . .
O1 O 0.58438(19) 0.5061(4) 0.1298(2) 0.0853(14) Uani 1 1 d . . .
O2 O 0.68554(16) 0.3840(5) 0.14780(18) 0.0655(9) Uani 1 1 d . . .
O3 O 0.66045(18) 0.4235(4) 0.24421(18) 0.0628(8) Uani 1 1 d . . .
O4 O 0.60004(15) 0.2348(4) 0.15679(17) 0.0519(7) Uani 1 1 d . . .
O5 O 0.9840(3) 0.7719(5) 0.2268(3) 0.0979(15) Uani 1 1 d . . .
O6 O 1.0105(2) 0.5090(6) 0.2231(3) 0.0919(14) Uani 1 1 d . . .
O7 O 0.9646(3) 0.5983(7) 0.3000(2) 0.1023(17) Uani 1 1 d . . .
O8 O 0.89877(17) 0.5798(5) 0.1785(2) 0.0789(11) Uani 1 1 d . . .
N1 N 0.90102(13) 0.3035(3) 0.50085(14) 0.0217(5) Uani 1 1 d . . .
N2 N 0.84480(13) 0.0207(3) 0.49357(15) 0.0279(6) Uani 1 1 d . . .
N3 N 0.73594(13) 0.1090(3) 0.33980(14) 0.0261(5) Uani 1 1 d . . .
N4 N 0.74231(14) 0.2770(3) 0.44996(15) 0.0267(6) Uani 1 1 d . . .
N5A N 0.6591(7) 0.7858(15) 0.3809(8) 0.081(4) Uani 0.50 1 d PDU A 1
N6B N 0.6720(5) 0.7089(16) 0.3904(7) 0.077(3) Uani 0.50 1 d PDU A 2
N7 N 0.5343(2) 0.2928(6) -0.0391(3) 0.0693(12) Uani 1 1 d D . .
C1 C 0.88867(15) 0.5398(4) 0.43057(17) 0.0247(6) Uani 1 1 d . . .
C2 C 0.92484(15) 0.4568(3) 0.49398(16) 0.0240(6) Uani 1 1 d . . .
C3 C 0.98233(16) 0.5282(4) 0.54711(18) 0.0315(7) Uani 1 1 d . . .
H3 H 1.0071 0.4740 0.5897 0.038 Uiso 1 1 calc R . .
C4 C 1.00212(18) 0.6792(4) 0.5362(2) 0.0379(8) Uani 1 1 d . . .
H4 H 1.0401 0.7262 0.5718 0.045 Uiso 1 1 calc R . .
C5 C 0.96661(18) 0.7614(4) 0.4736(2) 0.0374(8) Uani 1 1 d . . .
H5 H 0.9806 0.8628 0.4669 0.045 Uiso 1 1 calc R . .
C6 C 0.90965(17) 0.6919(4) 0.4204(2) 0.0319(7) Uani 1 1 d . . .
H6 H 0.8855 0.7469 0.3779 0.038 Uiso 1 1 calc R . .
C7 C 0.93303(17) 0.2090(4) 0.55378(18) 0.0283(7) Uani 1 1 d . . .
H7 H 0.9743 0.2376 0.5905 0.034 Uiso 1 1 calc R . .
C8 C 0.90141(17) 0.0547(4) 0.55346(17) 0.0286(7) Uani 1 1 d . . .
C9 C 0.9274(2) -0.0525(4) 0.6103(2) 0.0401(8) Uani 1 1 d . . .
H9 H 0.9671 -0.0291 0.6504 0.048 Uiso 1 1 calc R . .
C10 C 0.8931(2) -0.1953(4) 0.6063(2) 0.0452(10) Uani 1 1 d . . .
H10 H 0.9090 -0.2683 0.6439 0.054 Uiso 1 1 calc R . .
C11 C 0.8356(2) -0.2264(4) 0.5461(2) 0.0439(9) Uani 1 1 d . . .
H11 H 0.8118 -0.3209 0.5423 0.053 Uiso 1 1 calc R . .
C12 C 0.81324(19) -0.1160(4) 0.4908(2) 0.0357(8) Uani 1 1 d . . .
H12 H 0.7742 -0.1390 0.4499 0.043 Uiso 1 1 calc R . .
C13 C 0.80717(17) 0.0100(4) 0.28724(17) 0.0311(7) Uani 1 1 d . . .
C14 C 0.74300(17) 0.0150(4) 0.28579(17) 0.0279(7) Uani 1 1 d . . .
C15 C 0.6909(2) -0.0775(4) 0.2355(2) 0.0389(8) Uani 1 1 d . . .
H15 H 0.6482 -0.0759 0.2345 0.047 Uiso 1 1 calc R . .
C16 C 0.7033(2) -0.1701(5) 0.1880(2) 0.0462(9) Uani 1 1 d . . .
H16 H 0.6687 -0.2314 0.1546 0.055 Uiso 1 1 calc R . .
C17 C 0.7664(2) -0.1739(5) 0.1890(2) 0.0518(11) Uani 1 1 d . . .
H17 H 0.7739 -0.2377 0.1563 0.062 Uiso 1 1 calc R . .
C18 C 0.8186(2) -0.0843(5) 0.2378(2) 0.0413(8) Uani 1 1 d . . .
H18 H 0.8610 -0.0867 0.2379 0.050 Uiso 1 1 calc R . .
C19 C 0.67890(17) 0.1443(4) 0.33909(19) 0.0327(7) Uani 1 1 d . . .
H19 H 0.6386 0.1127 0.3017 0.039 Uiso 1 1 calc R . .
C20 C 0.67989(17) 0.2364(4) 0.39972(19) 0.0299(7) Uani 1 1 d . . .
C21 C 0.62198(19) 0.2805(5) 0.4064(2) 0.0429(9) Uani 1 1 d . . .
H21 H 0.5795 0.2533 0.3714 0.051 Uiso 1 1 calc R . .
C22 C 0.6290(2) 0.3657(5) 0.4663(2) 0.0464(9) Uani 1 1 d . . .
H22 H 0.5909 0.3970 0.4718 0.056 Uiso 1 1 calc R . .
C23 C 0.6919(2) 0.4047(4) 0.5178(2) 0.0399(8) Uani 1 1 d . . .
H23 H 0.6968 0.4612 0.5585 0.048 Uiso 1 1 calc R . .
C24 C 0.74789(18) 0.3583(4) 0.50801(18) 0.0306(7) Uani 1 1 d . . .
H24 H 0.7906 0.3842 0.5428 0.037 Uiso 1 1 calc R . .
C25 C 0.83201(17) 0.4082(4) 0.29159(18) 0.0322(7) Uani 1 1 d . . .
H25A H 0.7922 0.3644 0.2527 0.039 Uiso 1 1 calc R . .
H25B H 0.8450 0.5041 0.2740 0.039 Uiso 1 1 calc R . .
C26 C 0.88823(18) 0.2873(4) 0.3124(2) 0.0326(7) Uani 1 1 d . . .
H26A H 0.9299 0.3391 0.3443 0.039 Uiso 1 1 calc R . .
H26B H 0.8931 0.2559 0.2697 0.039 Uiso 1 1 calc R . .
C27 C 0.5546(3) 0.6328(7) 0.2960(3) 0.0735(15) Uani 1 1 d U A .
H27A H 0.5624 0.5332 0.2774 0.088 Uiso 1 1 calc R . .
H27B H 0.5330 0.7071 0.2574 0.088 Uiso 1 1 calc R . .
H27C H 0.5261 0.6142 0.3197 0.088 Uiso 1 1 calc R . .
C28 C 0.6170(3) 0.6976(7) 0.3454(3) 0.0677(14) Uani 1 1 d DU . .
C29 C 0.6358(3) 0.1006(7) 0.0220(3) 0.0731(15) Uani 1 1 d . . .
H29A H 0.6595 0.0903 -0.0074 0.088 Uiso 1 1 calc R . .
H29B H 0.6200 -0.0029 0.0284 0.088 Uiso 1 1 calc R . .
H29C H 0.6657 0.1434 0.0678 0.088 Uiso 1 1 calc R . .
C30 C 0.5794(3) 0.2069(6) -0.0118(3) 0.0603(12) Uani 1 1 d D . .

loop_
_atom_site_aniso_label
_atom_site_aniso_U_11
_atom_site_aniso_U_22
_atom_site_aniso_U_33
_atom_site_aniso_U_23
_atom_site_aniso_U_13
_atom_site_aniso_U_12
Ni1 0.02064(19) 0.02117(18) 0.02189(19) -0.00075(13) 0.00758(15) -0.00190(14)
Cl1 0.0303(4) 0.0367(4) 0.0410(5) 0.0075(3) 0.0076(4) -0.0030(3)
Cl2 0.0443(5) 0.0362(4) 0.0385(5) -0.0034(3) 0.0225(4) -0.0092(3)
S1 0.0215(4) 0.0251(4) 0.0277(4) 0.0041(3) 0.0080(3) 0.0016(3)
S2 0.0264(4) 0.0288(4) 0.0274(4) -0.0007(3) 0.0105(3) 0.0032(3)
O1 0.066(2) 0.0519(19) 0.092(3) 0.0173(18) -0.010(2) 0.0147(16)
O2 0.0430(17) 0.102(3) 0.0515(19) 0.0131(17) 0.0202(15) -0.0177(16)
O3 0.0574(18) 0.080(2) 0.0436(17) -0.0051(15) 0.0146(15) -0.0026(16)
O4 0.0464(17) 0.0414(15) 0.063(2) 0.0049(13) 0.0186(16) -0.0096(12)
O5 0.149(4) 0.052(2) 0.099(3) 0.000(2) 0.059(3) -0.031(2)
O6 0.071(2) 0.092(3) 0.101(3) -0.022(2) 0.026(2) 0.023(2)
O7 0.106(3) 0.165(4) 0.048(2) -0.020(2) 0.045(2) -0.076(3)
O8 0.0436(18) 0.109(3) 0.069(2) -0.022(2) 0.0099(18) -0.0054(19)
N1 0.0206(13) 0.0215(12) 0.0214(13) -0.0002(9) 0.0075(11) -0.0003(9)
N2 0.0288(14) 0.0237(13) 0.0321(15) 0.0004(10) 0.0138(12) 0.0007(10)
N3 0.0276(14) 0.0227(12) 0.0269(14) 0.0017(10) 0.0105(12) -0.0004(10)
N4 0.0287(14) 0.0228(13) 0.0290(15) 0.0010(10) 0.0129(12) -0.0026(10)
N5A 0.080(6) 0.084(8) 0.070(6) -0.011(6) 0.023(5) -0.045(6)
N6B 0.071(6) 0.089(8) 0.070(6) -0.022(6) 0.029(5) -0.038(6)
N7 0.050(2) 0.081(3) 0.070(3) 0.014(2) 0.018(2) -0.001(2)
C1 0.0208(14) 0.0249(15) 0.0286(16) -0.0016(11) 0.0108(13) 0.0009(11)
C2 0.0220(15) 0.0215(14) 0.0277(16) -0.0026(11) 0.0099(13) -0.0001(11)
C3 0.0269(17) 0.0282(16) 0.0309(17) -0.0044(12) 0.0043(15) -0.0015(12)
C4 0.0278(17) 0.0299(17) 0.050(2) -0.0105(15) 0.0115(17) -0.0071(13)
C5 0.035(2) 0.0227(15) 0.059(2) 0.0026(15) 0.0237(19) -0.0039(14)
C6 0.0293(18) 0.0245(15) 0.043(2) 0.0058(13) 0.0166(16) 0.0018(12)
C7 0.0233(16) 0.0306(17) 0.0239(17) 0.0005(12) 0.0033(14) 0.0004(12)
C8 0.0315(17) 0.0255(15) 0.0257(17) 0.0049(12) 0.0094(15) 0.0024(13)
C9 0.045(2) 0.0357(19) 0.0328(19) 0.0092(14) 0.0103(17) 0.0036(15)
C10 0.061(3) 0.0306(18) 0.049(2) 0.0135(15) 0.028(2) 0.0070(17)
C11 0.057(2) 0.0242(17) 0.057(3) 0.0025(15) 0.030(2) -0.0058(16)
C12 0.0378(19) 0.0266(17) 0.045(2) -0.0016(13) 0.0195(17) -0.0052(14)
C13 0.0371(19) 0.0261(15) 0.0262(17) -0.0007(12) 0.0099(15) 0.0016(13)
C14 0.0334(17) 0.0244(15) 0.0216(15) -0.0005(12) 0.0078(13) -0.0005(13)
C15 0.041(2) 0.0326(18) 0.0328(19) -0.0026(13) 0.0062(16) -0.0058(15)
C16 0.052(2) 0.0390(19) 0.034(2) -0.0124(16) 0.0054(18) -0.0056(18)
C17 0.067(3) 0.046(2) 0.035(2) -0.0183(17) 0.015(2) 0.004(2)
C18 0.048(2) 0.043(2) 0.034(2) -0.0061(15) 0.0188(18) 0.0087(17)
C19 0.0278(17) 0.0309(16) 0.0356(19) -0.0008(13) 0.0099(15) -0.0053(13)
C20 0.0266(17) 0.0293(16) 0.0347(18) 0.0054(13) 0.0138(15) -0.0004(12)
C21 0.0260(19) 0.046(2) 0.059(3) -0.0001(17) 0.0212(19) -0.0015(14)
C22 0.039(2) 0.049(2) 0.063(3) 0.0038(19) 0.033(2) 0.0067(17)
C23 0.050(2) 0.0363(18) 0.047(2) 0.0013(15) 0.034(2) 0.0052(16)
C24 0.0350(17) 0.0302(16) 0.0296(17) 0.0036(13) 0.0168(14) 0.0009(14)
C25 0.0301(17) 0.0395(18) 0.0249(17) 0.0029(13) 0.0097(14) -0.0034(13)
C26 0.0336(18) 0.0397(19) 0.0307(19) 0.0015(13) 0.0197(16) -0.0019(13)
C27 0.063(3) 0.073(3) 0.058(3) -0.013(2) 0.001(3) 0.001(3)
C28 0.066(3) 0.090(4) 0.050(3) -0.014(2) 0.028(2) -0.031(3)
C29 0.089(4) 0.065(3) 0.076(4) 0.007(2) 0.045(3) 0.013(3)
C30 0.059(3) 0.066(3) 0.059(3) 0.001(2) 0.028(3) -0.017(2)

loop_
_atom_type_symbol
_atom_type_description
_atom_type_scat_dispersion_real
_atom_type_scat_dispersion_imag
_atom_type_scat_source
C C 0.0033 0.0016
;
International Tables for Crystallography
(Vol. C, Tables 4.2.6.8 and 6.1.1.4)
;
H H 0.0000 0.0000
;
International Tables for Crystallography
(Vol. C, Table 6.1.1.4)
;
Cl Cl 0.1484 0.1585
;
International Tables for Crystallography
(Vol. C, Tables 4.2.6.8 and 6.1.1.4)
;
N N 0.0061 0.0033
;
International Tables for Crystallography
(Vol. C, Tables 4.2.6.8 and 6.1.1.4)
;
Ni Ni 0.3393 1.1124
;
International Tables for Crystallography
(Vol. C, Tables 4.2.6.8 and 6.1.1.4)
;
O O 0.0106 0.0060
;
International Tables for Crystallography
(Vol. C, Tables 4.2.6.8 and 6.1.1.4)
;
S S 0.1246 0.1234
;
International Tables for Crystallography
(Vol. C, Tables 4.2.6.8 and 6.1.1.4)
;

loop_
_geom_angle_atom_site_label_1
_geom_angle_atom_site_label_2
_geom_angle_atom_site_label_3
_geom_angle
_geom_angle_site_symmetry_1
_geom_angle_site_symmetry_3
_geom_angle_publ_flag
N3 Ni1 N1 177.91(11) . . ?
N3 Ni1 N4 79.89(11) . . ?
N1 Ni1 N4 102.20(10) . . ?
N3 Ni1 N2 99.97(10) . . ?
N1 Ni1 N2 79.95(10) . . ?
N4 Ni1 N2 91.14(10) . . ?
N3 Ni1 S1 96.18(7) . . ?
N1 Ni1 S1 83.96(7) . . ?
N4 Ni1 S1 90.31(7) . . ?
N2 Ni1 S1 163.79(8) . . ?
N3 Ni1 S2 83.84(8) . . ?
N1 Ni1 S2 94.08(7) . . ?
N4 Ni1 S2 163.44(8) . . ?
N2 Ni1 S2 94.68(8) . . ?
S1 Ni1 S2 88.41(3) . . ?
O1 Cl1 O4 109.6(2) . . ?
O1 Cl1 O2 109.6(3) . . ?
O4 Cl1 O2 109.3(2) . . ?
O1 Cl1 O3 110.6(3) . . ?
O4 Cl1 O3 109.8(2) . . ?
O2 Cl1 O3 107.9(2) . . ?
O5 Cl2 O7 107.3(3) . . ?
O5 Cl2 O8 112.3(3) . . ?
O7 Cl2 O8 110.1(3) . . ?
O5 Cl2 O6 107.2(3) . . ?
O7 Cl2 O6 111.7(4) . . ?
O8 Cl2 O6 108.3(2) . . ?
C1 S1 C25 102.84(15) . . ?
C1 S1 Ni1 95.93(10) . . ?
C25 S1 Ni1 101.31(11) . . ?
C13 S2 C26 103.21(16) . . ?
C13 S2 Ni1 96.32(11) . . ?
C26 S2 Ni1 101.76(11) . . ?
C7 N1 C2 123.4(3) . . ?
C7 N1 Ni1 115.2(2) . . ?
C2 N1 Ni1 121.16(19) . . ?
C12 N2 C8 118.5(3) . . ?
C12 N2 Ni1 129.4(2) . . ?
C8 N2 Ni1 111.9(2) . . ?
C19 N3 C14 123.5(3) . . ?
C19 N3 Ni1 115.2(2) . . ?
C14 N3 Ni1 121.3(2) . . ?
C24 N4 C20 119.1(3) . . ?
C24 N4 Ni1 128.7(2) . . ?
C20 N4 Ni1 112.2(2) . . ?
C2 C1 C6 120.2(3) . . ?
C2 C1 S1 121.1(2) . . ?
C6 C1 S1 118.5(2) . . ?
C1 C2 C3 119.1(3) . . ?
C1 C2 N1 117.3(3) . . ?
C3 C2 N1 123.6(3) . . ?
C4 C3 C2 119.9(3) . . ?
C4 C3 H3 120.0 . . ?
C2 C3 H3 120.0 . . ?
C5 C4 C3 121.1(3) . . ?
C5 C4 H4 119.4 . . ?
C3 C4 H4 119.4 . . ?
C4 C5 C6 119.6(3) . . ?
C4 C5 H5 120.2 . . ?
C6 C5 H5 120.2 . . ?
C5 C6 C1 120.1(3) . . ?
C5 C6 H6 119.9 . . ?
C1 C6 H6 119.9 . . ?
N1 C7 C8 116.8(3) . . ?
N1 C7 H7 121.6 . . ?
C8 C7 H7 121.6 . . ?
N2 C8 C9 121.5(3) . . ?
N2 C8 C7 115.8(3) . . ?
C9 C8 C7 122.7(3) . . ?
C8 C9 C10 118.8(4) . . ?
C8 C9 H9 120.6 . . ?
C10 C9 H9 120.6 . . ?
C11 C10 C9 118.8(3) . . ?
C11 C10 H10 120.6 . . ?
C9 C10 H10 120.6 . . ?
C10 C11 C12 119.4(3) . . ?
C10 C11 H11 120.3 . . ?
C12 C11 H11 120.3 . . ?
N2 C12 C11 122.9(4) . . ?
N2 C12 H12 118.6 . . ?
C11 C12 H12 118.6 . . ?
C18 C13 C14 119.9(3) . . ?
C18 C13 S2 118.2(3) . . ?
C14 C13 S2 121.6(2) . . ?
C13 C14 C15 119.6(3) . . ?
C13 C14 N3 116.6(3) . . ?
C15 C14 N3 123.8(3) . . ?
C16 C15 C14 119.7(4) . . ?
C16 C15 H15 120.2 . . ?
C14 C15 H15 120.2 . . ?
C15 C16 C17 120.8(4) . . ?
C15 C16 H16 119.6 . . ?
C17 C16 H16 119.6 . . ?
C16 C17 C18 120.9(4) . . ?
C16 C17 H17 119.6 . . ?
C18 C17 H17 119.6 . . ?
C17 C18 C13 119.3(4) . . ?
C17 C18 H18 120.4 . . ?
C13 C18 H18 120.4 . . ?
N3 C19 C20 117.1(3) . . ?
N3 C19 H19 121.4 . . ?
C20 C19 H19 121.4 . . ?
N4 C20 C21 121.6(3) . . ?
N4 C20 C19 115.2(3) . . ?
C21 C20 C19 123.2(3) . . ?
C22 C21 C20 118.2(4) . . ?
C22 C21 H21 120.9 . . ?
C20 C21 H21 120.9 . . ?
C23 C22 C21 120.5(3) . . ?
C23 C22 H22 119.7 . . ?
C21 C22 H22 119.7 . . ?
C22 C23 C24 118.7(3) . . ?
C22 C23 H23 120.7 . . ?
C24 C23 H23 120.7 . . ?
N4 C24 C23 121.9(3) . . ?
N4 C24 H24 119.1 . . ?
C23 C24 H24 119.1 . . ?
C26 C25 S1 113.7(2) . . ?
C26 C25 H25A 108.8 . . ?
S1 C25 H25A 108.8 . . ?
C26 C25 H25B 108.8 . . ?
S1 C25 H25B 108.8 . . ?
H25A C25 H25B 107.7 . . ?
C25 C26 S2 115.5(2) . . ?
C25 C26 H26A 108.4 . . ?
S2 C26 H26A 108.4 . . ?
C25 C26 H26B 108.4 . . ?
S2 C26 H26B 108.4 . . ?
H26A C26 H26B 107.5 . . ?
C28 C27 H27A 109.5 . . ?
C28 C27 H27B 109.5 . . ?
H27A C27 H27B 109.5 . . ?
C28 C27 H27C 109.5 . . ?
H27A C27 H27C 109.5 . . ?
H27B C27 H27C 109.5 . . ?
N5A C28 N6B 34.6(8) . . ?
N5A C28 C27 163.0(10) . . ?
N6B C28 C27 162.2(9) . . ?
C30 C29 H29A 109.5 . . ?
C30 C29 H29B 109.5 . . ?
H29A C29 H29B 109.5 . . ?
C30 C29 H29C 109.5 . . ?
H29A C29 H29C 109.5 . . ?
H29B C29 H29C 109.5 . . ?
N7 C30 C29 179.6(6) . . ?

loop_
_geom_bond_atom_site_label_1
_geom_bond_atom_site_label_2
_geom_bond_distance
_geom_bond_site_symmetry_2
_geom_bond_publ_flag
Ni1 N3 2.032(3) . ?
Ni1 N1 2.032(3) . ?
Ni1 N4 2.061(3) . ?
Ni1 N2 2.068(3) . ?
Ni1 S1 2.4033(8) . ?
Ni1 S2 2.4086(8) . ?
Cl1 O1 1.415(3) . ?
Cl1 O4 1.422(3) . ?
Cl1 O2 1.427(3) . ?
Cl1 O3 1.431(3) . ?
Cl2 O5 1.403(4) . ?
Cl2 O7 1.406(4) . ?
Cl2 O8 1.409(4) . ?
Cl2 O6 1.424(4) . ?
S1 C1 1.788(3) . ?
S1 C25 1.820(3) . ?
S2 C13 1.781(3) . ?
S2 C26 1.823(3) . ?
N1 C7 1.286(4) . ?
N1 C2 1.410(4) . ?
N2 C12 1.321(4) . ?
N2 C8 1.356(4) . ?
N3 C19 1.280(4) . ?
N3 C14 1.427(4) . ?
N4 C24 1.338(4) . ?
N4 C20 1.360(4) . ?
N5A C28 1.161(8) . ?
N6B C28 1.170(8) . ?
N7 C30 1.153(6) . ?
C1 C2 1.392(4) . ?
C1 C6 1.394(4) . ?
C2 C3 1.402(4) . ?
C3 C4 1.381(5) . ?
C3 H3 0.9300 . ?
C4 C5 1.374(6) . ?
C4 H4 0.9300 . ?
C5 C6 1.389(5) . ?
C5 H5 0.9300 . ?
C6 H6 0.9300 . ?
C7 C8 1.460(5) . ?
C7 H7 0.9300 . ?
C8 C9 1.390(5) . ?
C9 C10 1.392(5) . ?
C9 H9 0.9300 . ?
C10 C11 1.364(6) . ?
C10 H10 0.9300 . ?
C11 C12 1.384(6) . ?
C11 H11 0.9300 . ?
C12 H12 0.9300 . ?
C13 C18 1.395(5) . ?
C13 C14 1.397(5) . ?
C14 C15 1.401(5) . ?
C15 C16 1.365(6) . ?
C15 H15 0.9300 . ?
C16 C17 1.377(7) . ?
C16 H16 0.9300 . ?
C17 C18 1.377(6) . ?
C17 H17 0.9300 . ?
C18 H18 0.9300 . ?
C19 C20 1.463(5) . ?
C19 H19 0.9300 . ?
C20 C21 1.386(5) . ?
C21 C22 1.378(6) . ?
C21 H21 0.9300 . ?
C22 C23 1.374(6) . ?
C22 H22 0.9300 . ?
C23 C24 1.383(5) . ?
C23 H23 0.9300 . ?
C24 H24 0.9300 . ?
C25 C26 1.505(5) . ?
C25 H25A 0.9700 . ?
C25 H25B 0.9700 . ?
C26 H26A 0.9700 . ?
C26 H26B 0.9700 . ?
C27 C28 1.419(7) . ?
C27 H27A 0.9600 . ?
C27 H27B 0.9600 . ?
C27 H27C 0.9600 . ?
C29 C30 1.437(8) . ?
C29 H29A 0.9600 . ?
C29 H29B 0.9600 . ?
C29 H29C 0.9600 . ?

loop_
_geom_torsion_atom_site_label_1
_geom_torsion_atom_site_label_2
_geom_torsion_atom_site_label_3
_geom_torsion_atom_site_label_4
_geom_torsion
_geom_torsion_site_symmetry_1
_geom_torsion_site_symmetry_2
_geom_torsion_site_symmetry_3
_geom_torsion_site_symmetry_4
_geom_torsion_publ_flag
N3 Ni1 S1 C1 -172.56(13) . . . . ?
N1 Ni1 S1 C1 5.35(12) . . . . ?
N4 Ni1 S1 C1 107.58(13) . . . . ?
N2 Ni1 S1 C1 12.4(3) . . . . ?
S2 Ni1 S1 C1 -88.93(10) . . . . ?
N3 Ni1 S1 C25 -68.16(14) . . . . ?
N1 Ni1 S1 C25 109.75(13) . . . . ?
N4 Ni1 S1 C25 -148.02(14) . . . . ?
N2 Ni1 S1 C25 116.8(3) . . . . ?
S2 Ni1 S1 C25 15.47(12) . . . . ?
N3 Ni1 S2 C13 -2.97(12) . . . . ?
N1 Ni1 S2 C13 176.82(13) . . . . ?
N4 Ni1 S2 C13 -13.6(3) . . . . ?
N2 Ni1 S2 C13 96.58(13) . . . . ?
S1 Ni1 S2 C13 -99.36(11) . . . . ?
N3 Ni1 S2 C26 101.98(14) . . . . ?
N1 Ni1 S2 C26 -78.23(14) . . . . ?
N4 Ni1 S2 C26 91.3(3) . . . . ?
N2 Ni1 S2 C26 -158.47(14) . . . . ?
S1 Ni1 S2 C26 5.59(13) . . . . ?
N3 Ni1 N1 C7 -84(3) . . . . ?
N4 Ni1 N1 C7 93.0(2) . . . . ?
N2 Ni1 N1 C7 4.0(2) . . . . ?
S1 Ni1 N1 C7 -178.0(2) . . . . ?
S2 Ni1 N1 C7 -90.0(2) . . . . ?
N3 Ni1 N1 C2 90(3) . . . . ?
N4 Ni1 N1 C2 -93.1(2) . . . . ?
N2 Ni1 N1 C2 177.9(2) . . . . ?
S1 Ni1 N1 C2 -4.1(2) . . . . ?
S2 Ni1 N1 C2 83.9(2) . . . . ?
N3 Ni1 N2 C12 -7.2(3) . . . . ?
N1 Ni1 N2 C12 174.9(3) . . . . ?
N4 Ni1 N2 C12 72.7(3) . . . . ?
S1 Ni1 N2 C12 167.8(2) . . . . ?
S2 Ni1 N2 C12 -91.8(3) . . . . ?
N3 Ni1 N2 C8 177.5(2) . . . . ?
N1 Ni1 N2 C8 -0.4(2) . . . . ?
N4 Ni1 N2 C8 -102.6(2) . . . . ?
S1 Ni1 N2 C8 -7.6(4) . . . . ?
S2 Ni1 N2 C8 92.9(2) . . . . ?
N1 Ni1 N3 C19 -177(24) . . . . ?
N4 Ni1 N3 C19 6.2(2) . . . . ?
N2 Ni1 N3 C19 95.6(2) . . . . ?
S1 Ni1 N3 C19 -83.0(2) . . . . ?
S2 Ni1 N3 C19 -170.7(2) . . . . ?
N1 Ni1 N3 C14 0(3) . . . . ?
N4 Ni1 N3 C14 -177.3(2) . . . . ?
N2 Ni1 N3 C14 -87.9(2) . . . . ?
S1 Ni1 N3 C14 93.5(2) . . . . ?
S2 Ni1 N3 C14 5.8(2) . . . . ?
N3 Ni1 N4 C24 177.5(3) . . . . ?
N1 Ni1 N4 C24 -2.4(3) . . . . ?
N2 Ni1 N4 C24 77.5(3) . . . . ?
S1 Ni1 N4 C24 -86.3(3) . . . . ?
S2 Ni1 N4 C24 -171.77(19) . . . . ?
N3 Ni1 N4 C20 -5.3(2) . . . . ?
N1 Ni1 N4 C20 174.8(2) . . . . ?
N2 Ni1 N4 C20 -105.2(2) . . . . ?
S1 Ni1 N4 C20 90.9(2) . . . . ?
S2 Ni1 N4 C20 5.5(4) . . . . ?
C25 S1 C1 C2 -110.7(3) . . . . ?
Ni1 S1 C1 C2 -7.7(2) . . . . ?
C25 S1 C1 C6 75.1(3) . . . . ?
Ni1 S1 C1 C6 178.2(2) . . . . ?
C6 C1 C2 C3 0.0(4) . . . . ?
S1 C1 C2 C3 -174.0(2) . . . . ?
C6 C1 C2 N1 -179.9(3) . . . . ?
S1 C1 C2 N1 6.0(4) . . . . ?
C7 N1 C2 C1 173.6(3) . . . . ?
Ni1 N1 C2 C1 0.2(4) . . . . ?
C7 N1 C2 C3 -6.3(5) . . . . ?
Ni1 N1 C2 C3 -179.8(2) . . . . ?
C1 C2 C3 C4 0.3(5) . . . . ?
N1 C2 C3 C4 -179.8(3) . . . . ?
C2 C3 C4 C5 -0.5(6) . . . . ?
C3 C4 C5 C6 0.3(6) . . . . ?
C4 C5 C6 C1 0.1(5) . . . . ?
C2 C1 C6 C5 -0.2(5) . . . . ?
S1 C1 C6 C5 174.0(3) . . . . ?
C2 N1 C7 C8 179.5(3) . . . . ?
Ni1 N1 C7 C8 -6.7(4) . . . . ?
C12 N2 C8 C9 1.8(5) . . . . ?
Ni1 N2 C8 C9 177.7(3) . . . . ?
C12 N2 C8 C7 -178.7(3) . . . . ?
Ni1 N2 C8 C7 -2.8(4) . . . . ?
N1 C7 C8 N2 6.5(5) . . . . ?
N1 C7 C8 C9 -174.1(3) . . . . ?
N2 C8 C9 C10 -2.1(6) . . . . ?
C7 C8 C9 C10 178.4(3) . . . . ?
C8 C9 C10 C11 1.1(6) . . . . ?
C9 C10 C11 C12 0.2(6) . . . . ?
C8 N2 C12 C11 -0.4(5) . . . . ?
Ni1 N2 C12 C11 -175.5(3) . . . . ?
C10 C11 C12 N2 -0.6(6) . . . . ?
C26 S2 C13 C18 82.8(3) . . . . ?
Ni1 S2 C13 C18 -173.5(3) . . . . ?
C26 S2 C13 C14 -103.1(3) . . . . ?
Ni1 S2 C13 C14 0.6(3) . . . . ?
C18 C13 C14 C15 1.3(5) . . . . ?
S2 C13 C14 C15 -172.7(3) . . . . ?
C18 C13 C14 N3 177.5(3) . . . . ?
S2 C13 C14 N3 3.6(4) . . . . ?
C19 N3 C14 C13 169.3(3) . . . . ?
Ni1 N3 C14 C13 -7.0(4) . . . . ?
C19 N3 C14 C15 -14.6(5) . . . . ?
Ni1 N3 C14 C15 169.1(3) . . . . ?
C13 C14 C15 C16 -0.7(5) . . . . ?
N3 C14 C15 C16 -176.7(3) . . . . ?
C14 C15 C16 C17 0.1(6) . . . . ?
C15 C16 C17 C18 -0.1(7) . . . . ?
C16 C17 C18 C13 0.6(6) . . . . ?
C14 C13 C18 C17 -1.2(6) . . . . ?
S2 C13 C18 C17 173.0(3) . . . . ?
C14 N3 C19 C20 177.7(3) . . . . ?
Ni1 N3 C19 C20 -5.9(4) . . . . ?
C24 N4 C20 C21 1.6(5) . . . . ?
Ni1 N4 C20 C21 -175.9(3) . . . . ?
C24 N4 C20 C19 -178.5(3) . . . . ?
Ni1 N4 C20 C19 4.0(3) . . . . ?
N3 C19 C20 N4 1.1(4) . . . . ?
N3 C19 C20 C21 -178.9(3) . . . . ?
N4 C20 C21 C22 -0.9(5) . . . . ?
C19 C20 C21 C22 179.2(3) . . . . ?
C20 C21 C22 C23 -0.3(6) . . . . ?
C21 C22 C23 C24 0.7(6) . . . . ?
C20 N4 C24 C23 -1.2(5) . . . . ?
Ni1 N4 C24 C23 175.9(2) . . . . ?
C22 C23 C24 N4 0.1(5) . . . . ?
C1 S1 C25 C26 58.3(3) . . . . ?
Ni1 S1 C25 C26 -40.5(3) . . . . ?
S1 C25 C26 S2 52.1(3) . . . . ?
C13 S2 C26 C25 66.5(3) . . . . ?
Ni1 S2 C26 C25 -32.9(3) . . . . ?
